data_7221617
loop_
_publ_author_name
'Nomura, Kotohiro'
'Patamma, Srisuda'
'Matsuda, Hideshi'
'Katao, Shohei'
'Tsutsumi, Ken'
'Fukuda, Hiroya'

_publ_section_title
;
 Synthesis of Half-Titanocenes Containing 1,3-Imidazolidin-2-Iminato
 Ligands of type, Cp*TiCl2[1,3-R2(CH2N)2C=N]: Highly Active Catalyst
 Precursors in Ethylene (Co)polymerisation
;
_journal_name_full 'RSC Adv.'
_journal_paper_doi 10.1039/C5RA11402K
_journal_year 2015
_chemical_formula_moiety 'C25 H29 Cl2 N3 Ti'
_chemical_formula_sum 'C25 H29 Cl2 N3 Ti'
_chemical_formula_weight 490.33
_space_group_IT_number 14
_symmetry_cell_setting monoclinic
_symmetry_Int_Tables_number 14
_symmetry_space_group_name_Hall '-P 2yn'
_symmetry_space_group_name_H-M 'P 1 21/n 1'
_atom_sites_solution_hydrogens geom
_atom_sites_solution_primary direct
_atom_sites_solution_secondary difmap
_audit_update_record
;
2015-05-26 deposited with the CCDC.
2015-07-22 downloaded from the CCDC.
;
_cell_angle_alpha 90.0000
_cell_angle_beta 94.0965(9)
_cell_angle_gamma 90.0000
_cell_formula_units_Z 4
_cell_length_a 8.6563(3)
_cell_length_b 7.42574(18)
_cell_length_c 36.5572(10)
_cell_measurement_reflns_used 20249
_cell_measurement_temperature 123
_cell_measurement_theta_max 27.48
_cell_measurement_theta_min 3.21
_cell_volume 2343.87(12)
_computing_cell_refinement 'RAPID AUTO'
_computing_data_collection 'RAPID AUTO (Rigaku, ????)'
_computing_data_reduction 'RAPID AUTO'
_computing_molecular_graphics 'CrystalStructure 4.0'
_computing_publication_material 'CrystalStructure 4.0 (Rigaku, 2010)'
_computing_structure_refinement 'SHELXL97 (Sheldrick, 2008)'
_computing_structure_solution 'SIR2004 (Burla, et al., 2005)'
_diffrn_ambient_temperature 123
_diffrn_detector_area_resol_mean 10.000
_diffrn_measured_fraction_theta_full 0.997
_diffrn_measured_fraction_theta_max 0.997
_diffrn_measurement_device_type 'Rigaku R-AXIS RAPID'
_diffrn_measurement_method \w
_diffrn_radiation_type 'Mo K\a'
_diffrn_radiation_wavelength 0.71075
_diffrn_reflns_av_R_equivalents 0.0264
_diffrn_reflns_limit_h_max 11
_diffrn_reflns_limit_h_min -10
_diffrn_reflns_limit_k_max 9
_diffrn_reflns_limit_k_min -9
_diffrn_reflns_limit_l_max 47
_diffrn_reflns_limit_l_min -47
_diffrn_reflns_number 22274
_diffrn_reflns_theta_full 27.48
_diffrn_reflns_theta_max 27.48
_diffrn_standards_number 0
_exptl_absorpt_coefficient_mu 0.611
_exptl_absorpt_correction_T_max 0.964
_exptl_absorpt_correction_T_min 0.883
_exptl_absorpt_correction_type multi-scan
_exptl_absorpt_process_details 'ABSCOR (Rigaku, 1995)'
_exptl_crystal_colour yellow
_exptl_crystal_density_diffrn 1.389
_exptl_crystal_density_method 'not measured'
_exptl_crystal_description block
_exptl_crystal_F_000 1024.00
_exptl_crystal_size_max 0.150
_exptl_crystal_size_mid 0.120
_exptl_crystal_size_min 0.060
_refine_diff_density_max 0.500
_refine_diff_density_min -0.310
_refine_ls_extinction_method none
_refine_ls_goodness_of_fit_ref 1.203
_refine_ls_hydrogen_treatment constr
_refine_ls_number_parameters 280
_refine_ls_number_reflns 5362
_refine_ls_number_restraints 0
_refine_ls_R_factor_gt 0.0390
_refine_ls_shift/su_max 0.002
_refine_ls_structure_factor_coef Fsqd
_refine_ls_weighting_details 'w = 1/[\s^2^(Fo^2^)+(0.0476P)^2^+0.8443P] where P=(Fo^2^+2Fc^2^)/3'
_refine_ls_weighting_scheme calc
_refine_ls_wR_factor_ref 0.0968
_reflns_number_gt 4574
_reflns_number_total 5362
_reflns_threshold_expression F^2^>2.0\s(F^2^)
_cod_data_source_file c5ra11402k2.cif
_cod_data_source_block Cps-36Ph2NHC
_cod_original_cell_volume 2343.86(11)
_cod_database_code 7221617

loop_
_symmetry_equiv_pos_site_id
_symmetry_equiv_pos_as_xyz
1 +X,+Y,+Z
2 1/2-X,1/2+Y,1/2-Z
3 -X,-Y,-Z
4 1/2+X,1/2-Y,1/2+Z

loop_
_atom_site_label
_atom_site_type_symbol
_atom_site_fract_x
_atom_site_fract_y
_atom_site_fract_z
_atom_site_U_iso_or_equiv
_atom_site_adp_type
_atom_site_occupancy
_atom_site_symmetry_multiplicity
_atom_site_calc_flag
_atom_site_refinement_flags
Ti1 Ti 0.29448(3) 0.36498(4) 0.862486(8) 0.01308(9) Uani 1.0 4 d .
Cl1 Cl 0.52951(5) 0.36063(6) 0.897231(12) 0.02064(11) Uani 1.0 4 d .
Cl2 Cl 0.35841(5) 0.21308(6) 0.810851(11) 0.02130(11) Uani 1.0 4 d .
N1 N 0.17373(17) 0.2089(2) 0.88574(4) 0.0156(3) Uani 1.0 4 d .
N2 N -0.07396(17) 0.0701(2) 0.88360(4) 0.0160(3) Uani 1.0 4 d .
N3 N 0.03809(17) 0.1358(2) 0.93840(4) 0.0168(3) Uani 1.0 4 d .
C1 C 0.2846(2) 0.6352(3) 0.82697(5) 0.0174(4) Uani 1.0 4 d .
C2 C 0.1341(2) 0.5560(3) 0.82532(5) 0.0171(4) Uani 1.0 4 d .
C3 C 0.0804(2) 0.5617(3) 0.86113(5) 0.0158(4) Uani 1.0 4 d .
C4 C 0.1994(2) 0.6371(3) 0.88504(5) 0.0158(4) Uani 1.0 4 d .
C5 C 0.3246(2) 0.6855(3) 0.86373(5) 0.0166(4) Uani 1.0 4 d .
C6 C 0.3818(3) 0.6707(3) 0.79531(5) 0.0282(5) Uani 1.0 4 d .
C7 C 0.0421(3) 0.4867(3) 0.79188(5) 0.0251(4) Uani 1.0 4 d .
C8 C -0.0802(2) 0.5151(3) 0.87049(6) 0.0231(4) Uani 1.0 4 d .
C9 C 0.1921(3) 0.6689(3) 0.92565(5) 0.0218(4) Uani 1.0 4 d .
C10 C 0.4665(3) 0.7881(3) 0.87705(5) 0.0234(4) Uani 1.0 4 d .
C11 C 0.0557(2) 0.1425(3) 0.90100(4) 0.0145(4) Uani 1.0 4 d .
C12 C -0.1832(2) 0.0073(3) 0.90975(5) 0.0181(4) Uani 1.0 4 d .
C13 C -0.1250(2) 0.1036(3) 0.94482(5) 0.0181(4) Uani 1.0 4 d .
C14 C -0.0988(2) 0.0401(3) 0.84504(4) 0.0154(4) Uani 1.0 4 d .
C15 C 0.0205(2) -0.0221(3) 0.82491(5) 0.0173(4) Uani 1.0 4 d .
C16 C -0.0081(3) -0.0522(3) 0.78743(5) 0.0202(4) Uani 1.0 4 d .
C17 C -0.1543(3) -0.0234(3) 0.77036(5) 0.0235(4) Uani 1.0 4 d .
C18 C -0.2726(3) 0.0382(3) 0.79070(5) 0.0242(4) Uani 1.0 4 d .
C19 C -0.2454(2) 0.0716(3) 0.82810(5) 0.0198(4) Uani 1.0 4 d .
C20 C 0.1461(2) 0.2035(3) 0.96572(4) 0.0169(4) Uani 1.0 4 d .
C21 C 0.3046(3) 0.1770(3) 0.96327(5) 0.0220(4) Uani 1.0 4 d .
C22 C 0.4089(3) 0.2457(3) 0.99032(5) 0.0283(5) Uani 1.0 4 d .
C23 C 0.3575(3) 0.3385(3) 1.02022(5) 0.0293(5) Uani 1.0 4 d .
C24 C 0.2010(3) 0.3598(3) 1.02306(5) 0.0257(5) Uani 1.0 4 d .
C25 C 0.0937(3) 0.2924(3) 0.99617(5) 0.0209(4) Uani 1.0 4 d .
H6A H 0.4842 0.6161 0.8003 0.0338 Uiso 1.0 4 calc R
H6B H 0.3931 0.8009 0.7921 0.0338 Uiso 1.0 4 calc R
H6C H 0.3314 0.6182 0.7729 0.0338 Uiso 1.0 4 calc R
H7A H 0.0065 0.3640 0.7965 0.0301 Uiso 1.0 4 calc R
H7B H 0.1073 0.4858 0.7711 0.0301 Uiso 1.0 4 calc R
H7C H -0.0477 0.5649 0.7863 0.0301 Uiso 1.0 4 calc R
H8A H -0.0775 0.4710 0.8958 0.0277 Uiso 1.0 4 calc R
H8B H -0.1224 0.4212 0.8538 0.0277 Uiso 1.0 4 calc R
H8C H -0.1460 0.6225 0.8680 0.0277 Uiso 1.0 4 calc R
H9A H 0.1197 0.5832 0.9355 0.0261 Uiso 1.0 4 calc R
H9B H 0.1566 0.7920 0.9298 0.0261 Uiso 1.0 4 calc R
H9C H 0.2953 0.6520 0.9380 0.0261 Uiso 1.0 4 calc R
H10A H 0.4909 0.7627 0.9031 0.0281 Uiso 1.0 4 calc R
H10B H 0.4478 0.9174 0.8737 0.0281 Uiso 1.0 4 calc R
H10C H 0.5537 0.7514 0.8631 0.0281 Uiso 1.0 4 calc R
H12A H -0.1783 -0.1251 0.9128 0.0217 Uiso 1.0 4 calc R
H12B H -0.2907 0.0430 0.9020 0.0217 Uiso 1.0 4 calc R
H13A H -0.1812 0.2180 0.9479 0.0217 Uiso 1.0 4 calc R
H13B H -0.1352 0.0267 0.9666 0.0217 Uiso 1.0 4 calc R
H15 H 0.1203 -0.0439 0.8366 0.0208 Uiso 1.0 4 calc R
H16 H 0.0734 -0.0929 0.7734 0.0242 Uiso 1.0 4 calc R
H17 H -0.1732 -0.0458 0.7449 0.0282 Uiso 1.0 4 calc R
H18 H -0.3728 0.0577 0.7791 0.0290 Uiso 1.0 4 calc R
H19 H -0.3263 0.1156 0.8419 0.0238 Uiso 1.0 4 calc R
H21 H 0.3409 0.1122 0.9432 0.0264 Uiso 1.0 4 calc R
H22 H 0.5169 0.2292 0.9884 0.0340 Uiso 1.0 4 calc R
H23 H 0.4296 0.3865 1.0385 0.0352 Uiso 1.0 4 calc R
H24 H 0.1654 0.4212 1.0436 0.0308 Uiso 1.0 4 calc R
H25 H -0.0141 0.3070 0.9986 0.0251 Uiso 1.0 4 calc R

loop_
_atom_site_aniso_label
_atom_site_aniso_U_11
_atom_site_aniso_U_22
_atom_site_aniso_U_33
_atom_site_aniso_U_12
_atom_site_aniso_U_13
_atom_site_aniso_U_23
Ti1 0.01089(15) 0.01422(16) 0.01406(15) 0.00070(12) 0.00045(11) -0.00091(11)
Cl1 0.0138(2) 0.0237(3) 0.0237(2) 0.00155(17) -0.00372(15) -0.00171(17)
Cl2 0.0200(3) 0.0243(3) 0.0199(2) 0.00339(18) 0.00353(16) -0.00570(17)
N1 0.0151(7) 0.0162(7) 0.0151(7) 0.0003(6) -0.0017(6) 0.0002(6)
N2 0.0150(7) 0.0184(8) 0.0145(7) -0.0030(6) 0.0009(6) 0.0008(6)
N3 0.0166(8) 0.0192(8) 0.0143(7) -0.0011(6) -0.0000(6) -0.0001(6)
C1 0.0193(9) 0.0155(8) 0.0176(8) 0.0017(7) 0.0018(7) 0.0019(7)
C2 0.0181(9) 0.0155(8) 0.0172(8) 0.0033(7) -0.0024(7) -0.0003(7)
C3 0.0140(9) 0.0123(8) 0.0210(8) 0.0022(7) 0.0003(7) -0.0008(7)
C4 0.0161(8) 0.0136(8) 0.0175(8) 0.0017(7) 0.0004(7) -0.0006(7)
C5 0.0164(9) 0.0142(8) 0.0190(8) -0.0002(7) 0.0002(7) 0.0016(7)
C6 0.0328(11) 0.0290(11) 0.0240(10) -0.0003(9) 0.0107(9) 0.0047(8)
C7 0.0281(11) 0.0241(10) 0.0215(9) 0.0031(9) -0.0095(8) -0.0031(8)
C8 0.0145(9) 0.0177(9) 0.0375(10) 0.0016(8) 0.0051(8) -0.0027(8)
C9 0.0270(10) 0.0198(9) 0.0187(9) 0.0014(8) 0.0028(7) -0.0027(7)
C10 0.0194(9) 0.0204(9) 0.0298(10) -0.0049(8) -0.0029(8) 0.0014(8)
C11 0.0158(8) 0.0127(8) 0.0148(8) 0.0029(7) -0.0006(6) 0.0002(6)
C12 0.0168(9) 0.0192(9) 0.0184(8) -0.0039(7) 0.0023(7) 0.0021(7)
C13 0.0172(9) 0.0199(9) 0.0174(8) -0.0025(8) 0.0033(7) 0.0007(7)
C14 0.0174(9) 0.0136(8) 0.0148(8) -0.0033(7) -0.0009(7) 0.0008(6)
C15 0.0164(9) 0.0142(8) 0.0209(8) 0.0006(7) -0.0017(7) -0.0005(7)
C16 0.0213(9) 0.0191(9) 0.0205(9) 0.0006(8) 0.0034(7) -0.0018(7)
C17 0.0255(10) 0.0286(10) 0.0160(8) -0.0030(9) -0.0016(7) -0.0015(8)
C18 0.0171(9) 0.0345(11) 0.0202(9) -0.0012(9) -0.0040(7) -0.0002(8)
C19 0.0147(9) 0.0246(10) 0.0201(9) -0.0008(8) 0.0011(7) -0.0005(7)
C20 0.0216(9) 0.0144(8) 0.0141(8) -0.0014(8) -0.0025(7) 0.0024(7)
C21 0.0229(10) 0.0254(10) 0.0172(8) 0.0004(8) -0.0029(7) 0.0004(7)
C22 0.0240(10) 0.0374(12) 0.0226(9) -0.0028(9) -0.0056(8) 0.0024(9)
C23 0.0381(12) 0.0300(11) 0.0182(9) -0.0082(10) -0.0097(8) 0.0006(8)
C24 0.0415(12) 0.0203(10) 0.0148(8) -0.0013(9) -0.0006(8) -0.0011(7)
C25 0.0274(10) 0.0189(9) 0.0165(8) 0.0011(8) 0.0013(7) 0.0022(7)

loop_
_atom_type_symbol
_atom_type_description
_atom_type_scat_dispersion_real
_atom_type_scat_dispersion_imag
_atom_type_scat_source
C C 0.003 0.002
;
International Tables for Crystallography
(1992, Vol. C, Tables 4.2.6.8 and 6.1.1.4)
;
H H 0.000 0.000
;
International Tables for Crystallography
(1992, Vol. C, Table 6.1.1.4)
;
Cl Cl 0.148 0.159
;
International Tables for Crystallography
(1992, Vol. C, Tables 4.2.6.8 and 6.1.1.4)
;
N N 0.006 0.003
;
International Tables for Crystallography
(1992, Vol. C, Tables 4.2.6.8 and 6.1.1.4)
;
Ti Ti 0.278 0.446
;
International Tables for Crystallography
(1992, Vol. C, Tables 4.2.6.8 and 6.1.1.4)
;

loop_
_geom_angle_atom_site_label_1
_geom_angle_atom_site_label_2
_geom_angle_atom_site_label_3
_geom_angle
_geom_angle_publ_flag
Cl1 Ti1 Cl2 100.921(19) yes
Cl1 Ti1 C1 107.78(5) yes
Cl1 Ti1 C2 141.63(5) yes
Cl1 Ti1 C3 132.64(5) yes
Cl1 Ti1 C4 97.77(5) yes
Cl1 Ti1 C5 85.03(5) yes
Cl2 Ti1 C1 88.12(5) yes
Cl2 Ti1 C2 89.33(5) yes
Cl2 Ti1 C3 121.43(5) yes
Cl2 Ti1 C4 145.02(5) yes
Cl2 Ti1 C5 118.08(5) yes
C1 Ti1 C2 35.04(7) yes
C1 Ti1 C3 58.02(7) yes
C1 Ti1 C4 57.94(7) yes
C1 Ti1 C5 34.39(6) yes
C2 Ti1 C3 35.15(7) yes
C2 Ti1 C4 58.46(7) yes
C2 Ti1 C5 57.98(6) yes
C3 Ti1 C4 35.03(6) yes
C3 Ti1 C5 57.93(6) yes
C4 Ti1 C5 34.94(7) yes
C11 N2 C12 111.66(14) yes
C11 N2 C14 125.74(15) yes
C12 N2 C14 122.33(14) yes
C11 N3 C13 109.75(14) yes
C11 N3 C20 124.84(15) yes
C13 N3 C20 122.76(15) yes
Ti1 C1 C2 70.96(10) yes
Ti1 C1 C5 73.06(10) yes
Ti1 C1 C6 124.48(13) yes
C2 C1 C5 108.08(16) yes
C2 C1 C6 126.86(17) yes
C5 C1 C6 124.96(17) yes
Ti1 C2 C1 74.00(10) yes
Ti1 C2 C3 72.79(10) yes
Ti1 C2 C7 121.42(13) yes
C1 C2 C3 107.87(16) yes
C1 C2 C7 127.27(17) yes
C3 C2 C7 124.79(17) yes
Ti1 C3 C2 72.06(10) yes
Ti1 C3 C4 72.31(10) yes
Ti1 C3 C8 126.43(13) yes
C2 C3 C4 107.97(16) yes
C2 C3 C8 125.08(17) yes
C4 C3 C8 126.62(17) yes
Ti1 C4 C3 72.66(10) yes
Ti1 C4 C5 74.11(10) yes
Ti1 C4 C9 121.27(12) yes
C3 C4 C5 108.07(16) yes
C3 C4 C9 126.08(17) yes
C5 C4 C9 125.78(16) yes
Ti1 C5 C1 72.55(10) yes
Ti1 C5 C4 70.95(10) yes
Ti1 C5 C10 126.72(12) yes
C1 C5 C4 107.95(15) yes
C1 C5 C10 125.70(17) yes
C4 C5 C10 126.09(17) yes
N1 C11 N2 126.76(15) yes
N1 C11 N3 125.66(15) yes
N2 C11 N3 107.57(15) yes
N2 C12 C13 102.10(15) yes
N3 C13 C12 101.89(15) yes
N2 C14 C15 120.64(15) yes
N2 C14 C19 118.75(16) yes
C15 C14 C19 120.59(15) yes
C14 C15 C16 119.22(16) yes
C15 C16 C17 120.66(18) yes
C16 C17 C18 119.66(17) yes
C17 C18 C19 120.44(17) yes
C14 C19 C18 119.41(17) yes
N3 C20 C21 120.60(15) yes
N3 C20 C25 119.75(17) yes
C21 C20 C25 119.61(16) yes
C20 C21 C22 119.68(18) yes
C21 C22 C23 120.9(2) yes
C22 C23 C24 119.24(18) yes
C23 C24 C25 121.02(18) yes
C20 C25 C24 119.53(19) yes
C1 C6 H6A 109.461 no
C1 C6 H6B 109.460 no
C1 C6 H6C 109.471 no
H6A C6 H6B 109.465 no
H6A C6 H6C 109.479 no
H6B C6 H6C 109.491 no
C2 C7 H7A 109.461 no
C2 C7 H7B 109.467 no
C2 C7 H7C 109.474 no
H7A C7 H7B 109.473 no
H7A C7 H7C 109.473 no
H7B C7 H7C 109.479 no
C3 C8 H8A 109.474 no
C3 C8 H8B 109.471 no
C3 C8 H8C 109.475 no
H8A C8 H8B 109.466 no
H8A C8 H8C 109.464 no
H8B C8 H8C 109.477 no
C4 C9 H9A 109.469 no
C4 C9 H9B 109.451 no
C4 C9 H9C 109.463 no
H9A C9 H9B 109.480 no
H9A C9 H9C 109.478 no
H9B C9 H9C 109.487 no
C5 C10 H10A 109.470 no
C5 C10 H10B 109.464 no
C5 C10 H10C 109.467 no
H10A C10 H10B 109.481 no
H10A C10 H10C 109.485 no
H10B C10 H10C 109.461 no
N2 C12 H12A 111.354 no
N2 C12 H12B 111.352 no
C13 C12 H12A 111.341 no
C13 C12 H12B 111.345 no
H12A C12 H12B 109.226 no
N3 C13 H13A 111.386 no
N3 C13 H13B 111.398 no
C12 C13 H13A 111.374 no
C12 C13 H13B 111.391 no
H13A C13 H13B 109.266 no
C14 C15 H15 120.385 no
C16 C15 H15 120.395 no
C15 C16 H16 119.665 no
C17 C16 H16 119.674 no
C16 C17 H17 120.168 no
C18 C17 H17 120.168 no
C17 C18 H18 119.790 no
C19 C18 H18 119.773 no
C14 C19 H19 120.302 no
C18 C19 H19 120.288 no
C20 C21 H21 120.163 no
C22 C21 H21 120.154 no
C21 C22 H22 119.560 no
C23 C22 H22 119.570 no
C22 C23 H23 120.393 no
C24 C23 H23 120.371 no
C23 C24 H24 119.488 no
C25 C24 H24 119.497 no
C20 C25 H25 120.240 no
C24 C25 H25 120.232 no

loop_
_geom_bond_atom_site_label_1
_geom_bond_atom_site_label_2
_geom_bond_distance
_geom_bond_publ_flag
Ti1 Cl1 2.3204(5) yes
Ti1 Cl2 2.3002(6) yes
Ti1 C1 2.3881(18) yes
Ti1 C2 2.3484(18) yes
Ti1 C3 2.3578(18) yes
Ti1 C4 2.3533(18) yes
Ti1 C5 2.3946(18) yes
N1 C11 1.296(3) yes
N2 C11 1.360(3) yes
N2 C12 1.468(3) yes
N2 C14 1.428(2) yes
N3 C11 1.387(2) yes
N3 C13 1.467(3) yes
N3 C20 1.411(3) yes
C1 C2 1.426(3) yes
C1 C5 1.414(3) yes
C1 C6 1.502(3) yes
C2 C3 1.421(3) yes
C2 C7 1.502(3) yes
C3 C4 1.418(3) yes
C3 C8 1.496(3) yes
C4 C5 1.426(3) yes
C4 C9 1.509(3) yes
C5 C10 1.497(3) yes
C12 C13 1.522(3) yes
C14 C15 1.389(3) yes
C14 C19 1.392(3) yes
C15 C16 1.393(3) yes
C16 C17 1.387(3) yes
C17 C18 1.385(3) yes
C18 C19 1.393(3) yes
C20 C21 1.396(3) yes
C20 C25 1.397(3) yes
C21 C22 1.388(3) yes
C22 C23 1.392(3) yes
C23 C24 1.374(4) yes
C24 C25 1.396(3) yes
C6 H6A 0.980 no
C6 H6B 0.980 no
C6 H6C 0.980 no
C7 H7A 0.980 no
C7 H7B 0.980 no
C7 H7C 0.980 no
C8 H8A 0.980 no
C8 H8B 0.980 no
C8 H8C 0.980 no
C9 H9A 0.980 no
C9 H9B 0.980 no
C9 H9C 0.980 no
C10 H10A 0.980 no
C10 H10B 0.980 no
C10 H10C 0.980 no
C12 H12A 0.990 no
C12 H12B 0.990 no
C13 H13A 0.990 no
C13 H13B 0.990 no
C15 H15 0.950 no
C16 H16 0.950 no
C17 H17 0.950 no
C18 H18 0.950 no
C19 H19 0.950 no
C21 H21 0.950 no
C22 H22 0.950 no
C23 H23 0.950 no
C24 H24 0.950 no
C25 H25 0.950 no

loop_
_geom_contact_atom_site_label_1
_geom_contact_atom_site_label_2
_geom_contact_distance
_geom_contact_publ_flag
_geom_contact_site_symmetry_2
Cl1 C10 3.296(2) no .
Cl2 C6 3.454(3) no .
Cl2 C7 3.440(2) no .
N1 C12 3.598(3) no .
N1 C13 3.572(3) no .
N1 C14 2.975(3) no .
N1 C15 3.038(3) no .
N1 C20 2.951(2) no .
N1 C21 2.986(3) no .
N2 C20 3.578(2) no .
C6 C7 3.237(3) no .
C6 C10 3.149(3) no .
C7 C8 3.140(3) no .
C8 C9 3.201(3) no .
C9 C10 3.191(3) no .
C11 C15 3.034(3) no .
C11 C21 3.031(3) no .
C12 C19 3.033(3) no .
C13 C25 2.927(3) no .
C14 C17 2.778(3) no .
C15 C18 2.783(3) no .
C16 C19 2.777(3) no .
C20 C23 2.793(3) no .
C21 C24 2.775(3) no .
C22 C25 2.774(3) no .
Ti1 C11 3.0662(17) no .
Cl1 N1 3.2780(16) no .
Cl1 C21 3.486(2) no .
Cl2 N1 3.2676(16) no .
Cl2 C15 3.4767(19) no .
Cl2 C18 3.574(2) no 1_655
Cl2 C19 3.5988(19) no 1_655
N1 Cl1 3.2780(16) no .
N1 Cl2 3.2676(16) no .
N1 C2 3.396(3) no .
N1 C3 2.867(3) no .
N1 C4 3.187(3) no .
N1 C8 3.184(3) no .
N2 C8 3.339(3) no .
C1 C15 3.418(3) no 1_565
C2 N1 3.396(3) no .
C2 C15 3.283(3) no 1_565
C2 C16 3.414(3) no 1_565
C3 N1 2.867(3) no .
C3 C11 3.451(3) no .
C3 C15 3.387(3) no 1_565
C4 N1 3.187(3) no .
C7 C16 3.454(3) no 1_565
C8 N1 3.184(3) no .
C8 N2 3.339(3) no .
C8 C11 3.177(3) no .
C10 C12 3.572(3) no 1_665
C11 Ti1 3.0662(17) no .
C11 C3 3.451(3) no .
C11 C8 3.177(3) no .
C12 C10 3.572(3) no 1_445
C15 Cl2 3.4767(19) no .
C15 C1 3.418(3) no 1_545
C15 C2 3.283(3) no 1_545
C15 C3 3.387(3) no 1_545
C16 C2 3.414(3) no 1_545
C16 C7 3.454(3) no 1_545
C18 Cl2 3.574(2) no 1_455
C19 Cl2 3.5988(19) no 1_455
C21 Cl1 3.486(2) no .
C25 C25 3.504(3) no 3_567
Ti1 H6A 3.4464 no .
Ti1 H7A 3.3427 no .
Ti1 H9A 3.5523 no .
Ti1 H9C 3.4876 no .
Cl1 H9C 3.3831 no .
Cl1 H10A 3.0140 no .
Cl1 H10C 3.1716 no .
Cl2 H6A 3.2177 no .
Cl2 H6C 3.3137 no .
Cl2 H7A 3.2529 no .
Cl2 H7B 3.2393 no .
N1 H15 2.6174 no .
N1 H21 2.5665 no .
N2 H13A 2.8128 no .
N2 H13B 3.1352 no .
N2 H15 2.6294 no .
N2 H19 2.5947 no .
N3 H12A 2.8092 no .
N3 H12B 3.1319 no .
N3 H21 2.6205 no .
N3 H25 2.6074 no .
C1 H7A 3.2721 no .
C1 H7B 2.7050 no .
C1 H7C 3.1851 no .
C1 H10A 3.3357 no .
C1 H10B 2.9928 no .
C1 H10C 2.7338 no .
C2 H6A 3.2583 no .
C2 H6B 3.1941 no .
C2 H6C 2.6956 no .
C2 H8A 3.3268 no .
C2 H8B 2.7105 no .
C2 H8C 3.0164 no .
C3 H7A 2.8162 no .
C3 H7B 3.3654 no .
C3 H7C 2.8780 no .
C3 H9A 2.7212 no .
C3 H9B 3.0695 no .
C3 H9C 3.3263 no .
C4 H8A 2.7486 no .
C4 H8B 3.3435 no .
C4 H8C 3.0112 no .
C4 H10A 2.7271 no .
C4 H10B 3.0428 no .
C4 H10C 3.3355 no .
C5 H6A 2.8299 no .
C5 H6B 2.8587 no .
C5 H6C 3.3615 no .
C5 H9A 3.3582 no .
C5 H9B 3.0121 no .
C5 H9C 2.7565 no .
C6 H7B 2.8314 no .
C6 H10B 3.4136 no .
C6 H10C 2.8606 no .
C7 H6C 2.8208 no .
C7 H8B 2.8012 no .
C7 H8C 3.4728 no .
C8 H7A 3.0707 no .
C8 H7C 3.1333 no .
C8 H9A 2.8835 no .
C8 H9B 3.5349 no .
C9 H8A 2.9040 no .
C9 H8C 3.4986 no .
C9 H10A 2.8558 no .
C9 H10B 3.5381 no .
C10 H6A 3.0964 no .
C10 H6B 3.1279 no .
C10 H9B 3.4133 no .
C10 H9C 2.9418 no .
C11 H12A 2.8916 no .
C11 H12B 3.0907 no .
C11 H13A 2.8222 no .
C11 H13B 3.1292 no .
C11 H15 2.8222 no .
C11 H21 2.8253 no .
C12 H19 2.8093 no .
C13 H25 2.6061 no .
C14 H12A 2.8902 no .
C14 H12B 2.7543 no .
C14 H16 3.2570 no .
C14 H18 3.2624 no .
C15 H17 3.2721 no .
C15 H19 3.2727 no .
C16 H18 3.2542 no .
C17 H15 3.2728 no .
C17 H19 3.2685 no .
C18 H16 3.2531 no .
C19 H12A 3.4345 no .
C19 H12B 2.7645 no .
C19 H15 3.2736 no .
C19 H17 3.2688 no .
C20 H13A 2.8629 no .
C20 H13B 2.7679 no .
C20 H22 3.2629 no .
C20 H24 3.2693 no .
C21 H23 3.2748 no .
C21 H25 3.2736 no .
C22 H24 3.2448 no .
C23 H21 3.2736 no .
C23 H25 3.2657 no .
C24 H22 3.2426 no .
C25 H13A 2.9118 no .
C25 H13B 2.9459 no .
C25 H21 3.2732 no .
C25 H23 3.2697 no .
H6A H7B 3.4970 no .
H6A H10B 3.5237 no .
H6A H10C 2.5374 no .
H6B H7B 3.4520 no .
H6B H10B 3.1095 no .
H6B H10C 2.8794 no .
H6C H7A 3.5445 no .
H6C H7B 2.1721 no .
H6C H7C 3.3753 no .
H7A H8B 2.4792 no .
H7A H8C 3.5714 no .
H7C H8B 2.8066 no .
H7C H8C 3.1935 no .
H8A H9A 2.3158 no .
H8A H9B 3.3126 no .
H8C H9A 3.2637 no .
H8C H9B 3.5633 no .
H9B H10A 3.1258 no .
H9B H10B 3.4882 no .
H9C H10A 2.3399 no .
H9C H10B 3.4063 no .
H12A H13A 2.8551 no .
H12A H13B 2.2768 no .
H12A H19 3.3273 no .
H12B H13A 2.2769 no .
H12B H13B 2.6386 no .
H12B H19 2.2602 no .
H13A H25 2.3602 no .
H13B H25 2.5720 no .
H15 H16 2.3437 no .
H16 H17 2.3347 no .
H17 H18 2.3345 no .
H18 H19 2.3439 no .
H21 H22 2.3337 no .
H22 H23 2.3415 no .
H23 H24 2.3226 no .
H24 H25 2.3422 no .
Ti1 H10B 3.5913 no 1_545
Ti1 H15 3.4907 no .
Ti1 H21 3.4958 no .
Cl1 H8A 3.5030 no 1_655
Cl1 H8B 3.5335 no 1_655
Cl1 H10B 3.4624 no 1_545
Cl1 H12B 2.8244 no 1_655
Cl1 H13A 3.1881 no 1_655
Cl1 H19 3.0524 no 1_655
Cl1 H21 3.0469 no .
Cl1 H22 3.4821 no .
Cl1 H23 3.0097 no 3_667
Cl2 H6B 3.1558 no 1_545
Cl2 H6C 3.4436 no 2_546
Cl2 H7B 3.4681 no 2_546
Cl2 H10B 3.2308 no 1_545
Cl2 H15 3.0082 no .
Cl2 H16 3.5552 no .
Cl2 H16 3.4894 no 2_556
Cl2 H18 2.9120 no 1_655
Cl2 H19 2.9697 no 1_655
N1 H8A 2.9610 no .
N1 H8B 3.1612 no .
N1 H9A 3.3726 no .
N1 H9B 3.4975 no 1_545
N1 H10B 3.2649 no 1_545
N2 H8A 3.0111 no .
N2 H8B 2.8455 no .
N2 H8C 3.4218 no 1_545
N2 H9B 3.2582 no 1_545
N3 H8A 3.0660 no .
N3 H9A 3.3994 no .
N3 H9B 2.7777 no 1_545
C1 H15 2.8098 no 1_565
C1 H16 3.2775 no 1_565
C2 H15 3.0031 no 1_565
C2 H16 3.2455 no 1_565
C3 H15 3.0898 no 1_565
C4 H15 3.0077 no 1_565
C5 H15 2.8107 no 1_565
C6 H7B 3.3768 no 2_556
C6 H15 3.5180 no 1_565
C6 H16 3.2473 no 1_565
C6 H16 3.2301 no 2_556
C6 H17 3.4109 no 2_556
C7 H6B 3.4467 no 2_546
C7 H16 3.2099 no 1_565
C7 H17 3.3826 no 2_456
C7 H18 2.9341 no 2_456
C8 H12A 3.2304 no 1_565
C8 H24 3.3095 no 3_567
C9 H12A 3.5538 no 1_565
C9 H21 3.5762 no 1_565
C9 H23 3.4638 no 3_667
C9 H24 3.4327 no 3_567
C9 H25 3.2699 no 3_567
C10 H12A 3.3164 no 1_665
C10 H12B 2.9249 no 1_665
C10 H15 3.4773 no 1_565
C10 H19 3.3330 no 1_665
C10 H23 3.4108 no 3_667
C11 H8A 2.6993 no .
C11 H8B 3.0428 no .
C11 H9A 3.5367 no .
C11 H9B 2.9175 no 1_545
C12 H8C 3.2659 no 1_545
C12 H9B 3.3815 no 1_545
C12 H10A 3.3496 no 1_445
C12 H10B 3.4334 no 1_445
C12 H10C 3.3401 no 1_445
C13 H8A 3.3061 no .
C13 H9B 3.4335 no 1_545
C13 H24 3.5739 no 3_567
C14 H7A 3.1617 no .
C14 H8B 2.8572 no .
C14 H8C 3.2461 no 1_545
C15 H7A 3.0490 no .
C15 H7C 3.4096 no 1_545
C15 H8C 3.4420 no 1_545
C16 H6A 3.4622 no 2_546
C16 H6C 3.0482 no 2_546
C16 H7A 3.1100 no .
C16 H7C 2.8634 no 1_545
C17 H6A 3.2338 no 2_546
C17 H6C 3.4718 no 2_546
C17 H7A 3.3071 no .
C17 H7C 3.2338 no 1_545
C17 H7C 3.2573 no 2_446
C18 H6B 3.3914 no 1_445
C18 H7A 3.4149 no .
C18 H7B 3.5646 no 2_446
C18 H7C 3.1233 no 2_446
C18 H17 3.3713 no 2_456
C19 H7A 3.3413 no .
C19 H8B 2.9346 no .
C19 H10B 3.4305 no 1_445
C19 H10C 3.2605 no 1_445
C20 H9A 3.0305 no .
C20 H9B 3.3297 no 1_545
C20 H13B 3.0130 no 3_557
C21 H9A 3.5294 no .
C21 H9B 3.3296 no 1_545
C21 H13B 3.3971 no 3_557
C22 H13B 3.5657 no 3_557
C22 H23 3.2756 no 3_667
C23 H9C 3.2733 no 3_667
C23 H10A 3.1007 no 3_667
C23 H12A 3.3849 no 3_557
C23 H13B 3.3792 no 3_557
C23 H22 3.4118 no 3_667
C23 H23 3.5684 no 3_667
C24 H8A 3.4603 no 3_567
C24 H9A 3.2836 no 3_567
C24 H12A 2.9399 no 3_557
C24 H13A 3.3180 no 3_567
C24 H13B 2.9551 no 3_557
C24 H25 3.0307 no 3_567
C25 H9A 3.1143 no .
C25 H9A 3.3409 no 3_567
C25 H12A 3.5795 no 3_557
C25 H13B 2.7428 no 3_557
C25 H24 3.3473 no 3_567
C25 H25 3.0628 no 3_567
H6A C16 3.4622 no 2_556
H6A C17 3.2338 no 2_556
H6A H16 3.1191 no 2_556
H6A H17 2.6895 no 2_556
H6B Cl2 3.1558 no 1_565
H6B C7 3.4467 no 2_556
H6B C18 3.3914 no 1_665
H6B H7A 3.4435 no 2_556
H6B H7B 2.6846 no 2_556
H6B H15 3.1781 no 1_565
H6B H16 2.9117 no 1_565
H6B H18 2.8467 no 1_665
H6C Cl2 3.4436 no 2_556
H6C C16 3.0482 no 2_556
H6C C17 3.4718 no 2_556
H6C H7A 3.4999 no 2_556
H6C H7B 3.2311 no 2_556
H6C H16 3.0983 no 1_565
H6C H16 2.4913 no 2_556
H6C H17 3.3067 no 2_556
H7A C14 3.1617 no .
H7A C15 3.0490 no .
H7A C16 3.1100 no .
H7A C17 3.3071 no .
H7A C18 3.4149 no .
H7A C19 3.3413 no .
H7A H6B 3.4435 no 2_546
H7A H6C 3.4999 no 2_546
H7A H15 3.4763 no .
H7A H16 3.5533 no .
H7A H17 3.2301 no 2_456
H7A H18 3.2532 no 2_456
H7B Cl2 3.4681 no 2_556
H7B C6 3.3768 no 2_546
H7B C18 3.5646 no 2_456
H7B H6B 2.6846 no 2_546
H7B H6C 3.2311 no 2_546
H7B H16 3.1440 no 1_565
H7B H16 3.3570 no 2_556
H7B H18 2.6886 no 2_456
H7C C15 3.4096 no 1_565
H7C C16 2.8634 no 1_565
H7C C17 3.2338 no 1_565
H7C C17 3.2573 no 2_456
H7C C18 3.1233 no 2_456
H7C H16 2.8011 no 1_565
H7C H17 3.4051 no 1_565
H7C H17 2.7232 no 2_456
H7C H18 2.4390 no 2_456
H8A Cl1 3.5030 no 1_455
H8A N1 2.9610 no .
H8A N2 3.0111 no .
H8A N3 3.0660 no .
H8A C11 2.6993 no .
H8A C13 3.3061 no .
H8A C24 3.4603 no 3_567
H8A H12A 3.1964 no 1_565
H8A H13A 2.8653 no .
H8A H24 2.5221 no 3_567
H8B Cl1 3.5335 no 1_455
H8B N1 3.1612 no .
H8B N2 2.8455 no .
H8B C11 3.0428 no .
H8B C14 2.8572 no .
H8B C19 2.9346 no .
H8B H19 2.8885 no .
H8C N2 3.4218 no 1_565
H8C C12 3.2659 no 1_565
H8C C14 3.2461 no 1_565
H8C C15 3.4420 no 1_565
H8C H10C 2.7642 no 1_455
H8C H12A 2.5165 no 1_565
H8C H24 3.2620 no 3_567
H9A N1 3.3726 no .
H9A N3 3.3994 no .
H9A C11 3.5367 no .
H9A C20 3.0305 no .
H9A C21 3.5294 no .
H9A C24 3.2836 no 3_567
H9A C25 3.1143 no .
H9A C25 3.3409 no 3_567
H9A H12A 3.4255 no 1_565
H9A H24 2.6348 no 3_567
H9A H25 3.3529 no .
H9A H25 2.7610 no 3_567
H9B N1 3.4975 no 1_565
H9B N2 3.2582 no 1_565
H9B N3 2.7777 no 1_565
H9B C11 2.9175 no 1_565
H9B C12 3.3815 no 1_565
H9B C13 3.4335 no 1_565
H9B C20 3.3297 no 1_565
H9B C21 3.3296 no 1_565
H9B H12A 2.9857 no 1_565
H9B H13B 3.4232 no 1_565
H9B H21 2.8854 no 1_565
H9B H24 3.4073 no 3_567
H9B H25 3.0636 no 3_567
H9C C23 3.2733 no 3_667
H9C H21 3.4433 no 1_565
H9C H22 3.1676 no 3_667
H9C H23 2.4896 no 3_667
H9C H25 3.4930 no 3_567
H10A C12 3.3496 no 1_665
H10A C23 3.1007 no 3_667
H10A H12A 2.9787 no 1_665
H10A H12B 2.8139 no 1_665
H10A H21 3.2917 no 1_565
H10A H23 2.4601 no 3_667
H10B Ti1 3.5913 no 1_565
H10B Cl1 3.4624 no 1_565
H10B Cl2 3.2308 no 1_565
H10B N1 3.2649 no 1_565
H10B C12 3.4334 no 1_665
H10B C19 3.4305 no 1_665
H10B H12A 3.4577 no 1_665
H10B H12B 2.5940 no 1_665
H10B H15 3.0671 no 1_565
H10B H19 2.7676 no 1_665
H10B H21 3.1217 no 1_565
H10C C12 3.3401 no 1_665
H10C C19 3.2605 no 1_665
H10C H8C 2.7642 no 1_655
H10C H12A 2.9867 no 1_665
H10C H12B 2.8725 no 1_665
H10C H19 3.0178 no 1_665
H12A C8 3.2304 no 1_545
H12A C9 3.5538 no 1_545
H12A C10 3.3164 no 1_445
H12A C23 3.3849 no 3_557
H12A C24 2.9399 no 3_557
H12A C25 3.5795 no 3_557
H12A H8A 3.1964 no 1_545
H12A H8C 2.5165 no 1_545
H12A H9A 3.4255 no 1_545
H12A H9B 2.9857 no 1_545
H12A H10A 2.9787 no 1_445
H12A H10B 3.4577 no 1_445
H12A H10C 2.9867 no 1_445
H12A H23 3.4974 no 3_557
H12A H24 2.7131 no 3_557
H12B Cl1 2.8244 no 1_455
H12B C10 2.9249 no 1_445
H12B H10A 2.8139 no 1_445
H12B H10B 2.5940 no 1_445
H12B H10C 2.8725 no 1_445
H13A Cl1 3.1881 no 1_455
H13A C24 3.3180 no 3_567
H13A H8A 2.8653 no .
H13A H22 3.0951 no 1_455
H13A H24 2.6986 no 3_567
H13B C20 3.0130 no 3_557
H13B C21 3.3971 no 3_557
H13B C22 3.5657 no 3_557
H13B C23 3.3792 no 3_557
H13B C24 2.9551 no 3_557
H13B C25 2.7428 no 3_557
H13B H9B 3.4232 no 1_545
H13B H13B 3.2812 no 3_557
H13B H22 3.5084 no 1_455
H13B H24 3.3555 no 3_557
H13B H25 3.0319 no 3_557
H15 Ti1 3.4907 no .
H15 Cl2 3.0082 no .
H15 C1 2.8098 no 1_545
H15 C2 3.0031 no 1_545
H15 C3 3.0898 no 1_545
H15 C4 3.0077 no 1_545
H15 C5 2.8107 no 1_545
H15 C6 3.5180 no 1_545
H15 C10 3.4773 no 1_545
H15 H6B 3.1781 no 1_545
H15 H7A 3.4763 no .
H15 H10B 3.0671 no 1_545
H16 Cl2 3.5552 no .
H16 Cl2 3.4894 no 2_546
H16 C1 3.2775 no 1_545
H16 C2 3.2455 no 1_545
H16 C6 3.2473 no 1_545
H16 C6 3.2301 no 2_546
H16 C7 3.2099 no 1_545
H16 H6A 3.1191 no 2_546
H16 H6B 2.9117 no 1_545
H16 H6C 3.0983 no 1_545
H16 H6C 2.4913 no 2_546
H16 H7A 3.5533 no .
H16 H7B 3.1440 no 1_545
H16 H7B 3.3570 no 2_546
H16 H7C 2.8011 no 1_545
H16 H18 3.5990 no 2_446
H17 C6 3.4109 no 2_546
H17 C7 3.3826 no 2_446
H17 C18 3.3713 no 2_446
H17 H6A 2.6895 no 2_546
H17 H6C 3.3067 no 2_546
H17 H7A 3.2301 no 2_446
H17 H7C 3.4051 no 1_545
H17 H7C 2.7232 no 2_446
H17 H18 3.1051 no 2_446
H18 Cl2 2.9120 no 1_455
H18 C7 2.9341 no 2_446
H18 H6B 2.8467 no 1_445
H18 H7A 3.2532 no 2_446
H18 H7B 2.6886 no 2_446
H18 H7C 2.4390 no 2_446
H18 H16 3.5990 no 2_456
H18 H17 3.1051 no 2_456
H19 Cl1 3.0524 no 1_455
H19 Cl2 2.9697 no 1_455
H19 C10 3.3330 no 1_445
H19 H8B 2.8885 no .
H19 H10B 2.7676 no 1_445
H19 H10C 3.0178 no 1_445
H21 Ti1 3.4958 no .
H21 Cl1 3.0469 no .
H21 C9 3.5762 no 1_545
H21 H9B 2.8854 no 1_545
H21 H9C 3.4433 no 1_545
H21 H10A 3.2917 no 1_545
H21 H10B 3.1217 no 1_545
H22 Cl1 3.4821 no .
H22 C23 3.4118 no 3_667
H22 H9C 3.1676 no 3_667
H22 H13A 3.0951 no 1_655
H22 H13B 3.5084 no 1_655
H22 H22 3.5246 no 3_657
H22 H23 3.0639 no 3_667
H23 Cl1 3.0097 no 3_667
H23 C9 3.4638 no 3_667
H23 C10 3.4108 no 3_667
H23 C22 3.2756 no 3_667
H23 C23 3.5684 no 3_667
H23 H9C 2.4896 no 3_667
H23 H10A 2.4601 no 3_667
H23 H12A 3.4974 no 3_557
H23 H22 3.0639 no 3_667
H23 H23 3.5666 no 3_667
H24 C8 3.3095 no 3_567
H24 C9 3.4327 no 3_567
H24 C13 3.5739 no 3_567
H24 C25 3.3473 no 3_567
H24 H8A 2.5221 no 3_567
H24 H8C 3.2620 no 3_567
H24 H9A 2.6348 no 3_567
H24 H9B 3.4073 no 3_567
H24 H12A 2.7131 no 3_557
H24 H13A 2.6986 no 3_567
H24 H13B 3.3555 no 3_557
H24 H25 2.8072 no 3_567
H25 C9 3.2699 no 3_567
H25 C24 3.0307 no 3_567
H25 C25 3.0628 no 3_567
H25 H9A 3.3529 no .
H25 H9A 2.7610 no 3_567
H25 H9B 3.0636 no 3_567
H25 H9C 3.4930 no 3_567
H25 H13B 3.0319 no 3_557
H25 H24 2.8072 no 3_567
H25 H25 2.8788 no 3_567

loop_
_geom_torsion_atom_site_label_1
_geom_torsion_atom_site_label_2
_geom_torsion_atom_site_label_3
_geom_torsion_atom_site_label_4
_geom_torsion
_geom_torsion_publ_flag
Cl1 Ti1 C1 C2 -167.62(6) no
Cl1 Ti1 C1 C5 -50.98(8) no
Cl1 Ti1 C1 C6 70.18(12) no
Cl1 Ti1 C2 C1 19.20(13) no
Cl1 Ti1 C2 C3 -95.83(9) no
Cl1 Ti1 C2 C7 143.46(8) no
Cl1 Ti1 C3 C2 122.92(6) no
Cl1 Ti1 C3 C4 6.59(11) no
Cl1 Ti1 C3 C8 -116.29(11) no
Cl1 Ti1 C4 C3 -175.11(6) no
Cl1 Ti1 C4 C5 69.63(7) no
Cl1 Ti1 C4 C9 -52.95(11) no
Cl1 Ti1 C5 C1 132.04(7) no
Cl1 Ti1 C5 C4 -111.20(7) no
Cl1 Ti1 C5 C10 10.12(12) no
Cl2 Ti1 C1 C2 91.51(7) no
Cl2 Ti1 C1 C5 -151.85(7) no
Cl2 Ti1 C1 C6 -30.68(11) no
Cl2 Ti1 C2 C1 -87.69(7) no
Cl2 Ti1 C2 C3 157.29(7) no
Cl2 Ti1 C2 C7 36.58(12) no
Cl2 Ti1 C3 C2 -26.90(9) no
Cl2 Ti1 C3 C4 -143.23(5) no
Cl2 Ti1 C3 C8 93.89(13) no
Cl2 Ti1 C4 C3 62.98(11) no
Cl2 Ti1 C4 C5 -52.28(11) no
Cl2 Ti1 C4 C9 -174.86(5) no
Cl2 Ti1 C5 C1 32.31(9) no
Cl2 Ti1 C5 C4 149.07(5) no
Cl2 Ti1 C5 C10 -89.61(13) no
C1 Ti1 C2 C3 -115.03(13) no
C1 Ti1 C2 C7 124.27(18) no
C2 Ti1 C1 C5 116.64(14) no
C2 Ti1 C1 C6 -122.19(17) no
C1 Ti1 C3 C2 37.83(7) no
C1 Ti1 C3 C4 -78.50(8) no
C1 Ti1 C3 C8 158.62(15) no
C3 Ti1 C1 C2 -37.95(7) no
C3 Ti1 C1 C5 78.69(9) no
C3 Ti1 C1 C6 -160.15(15) no
C1 Ti1 C4 C3 78.74(8) no
C1 Ti1 C4 C5 -36.52(7) no
C1 Ti1 C4 C9 -159.10(14) no
C4 Ti1 C1 C2 -79.53(9) no
C4 Ti1 C1 C5 37.11(7) no
C4 Ti1 C1 C6 158.28(15) no
C1 Ti1 C5 C4 116.76(13) no
C1 Ti1 C5 C10 -121.92(19) no
C5 Ti1 C1 C2 -116.64(14) no
C5 Ti1 C1 C6 121.16(17) no
C2 Ti1 C3 C4 -116.33(13) no
C2 Ti1 C3 C8 120.79(17) no
C3 Ti1 C2 C1 115.03(13) no
C3 Ti1 C2 C3 0(1352775) no
C3 Ti1 C2 C7 -120.71(17) no
C2 Ti1 C4 C3 37.26(7) no
C2 Ti1 C4 C5 -78.01(9) no
C2 Ti1 C4 C9 159.42(14) no
C4 Ti1 C2 C1 77.90(8) no
C4 Ti1 C2 C3 -37.12(7) no
C4 Ti1 C2 C7 -157.83(15) no
C2 Ti1 C5 C1 -37.25(7) no
C2 Ti1 C5 C4 79.51(8) no
C2 Ti1 C5 C10 -159.17(16) no
C5 Ti1 C2 C1 36.55(7) no
C5 Ti1 C2 C3 -78.48(8) no
C5 Ti1 C2 C7 160.81(15) no
C3 Ti1 C4 C5 -115.26(13) no
C3 Ti1 C4 C9 122.16(17) no
C4 Ti1 C3 C2 116.33(13) no
C4 Ti1 C3 C8 -122.88(18) no
C3 Ti1 C5 C1 -78.99(8) no
C3 Ti1 C5 C4 37.77(7) no
C3 Ti1 C5 C10 159.09(16) no
C5 Ti1 C3 C2 78.65(8) no
C5 Ti1 C3 C4 -37.68(7) no
C5 Ti1 C3 C8 -160.56(16) no
C4 Ti1 C5 C1 -116.76(13) no
C4 Ti1 C5 C10 121.32(18) no
C5 Ti1 C4 C3 115.26(13) no
C5 Ti1 C4 C9 -122.58(16) no
C11 N2 C12 C13 16.97(17) no
C12 N2 C11 N1 179.68(15) no
C12 N2 C11 N3 -1.41(18) no
C11 N2 C14 C15 39.6(3) no
C11 N2 C14 C19 -141.39(16) no
C14 N2 C11 N1 5.5(3) no
C14 N2 C11 N3 -175.57(14) no
C12 N2 C14 C15 -133.95(16) no
C12 N2 C14 C19 45.0(3) no
C14 N2 C12 C13 -168.65(14) no
C11 N3 C13 C12 25.66(17) no
C13 N3 C11 N1 162.94(15) no
C13 N3 C11 N2 -15.98(18) no
C11 N3 C20 C21 -41.8(3) no
C11 N3 C20 C25 140.44(16) no
C20 N3 C11 N1 1.0(3) no
C20 N3 C11 N2 -177.89(14) no
C13 N3 C20 C21 158.53(14) no
C13 N3 C20 C25 -19.2(3) no
C20 N3 C13 C12 -171.98(14) no
Ti1 C1 C2 C3 65.42(10) no
Ti1 C1 C2 C7 -117.60(16) no
Ti1 C1 C5 C4 -62.52(10) no
Ti1 C1 C5 C10 123.09(15) no
C2 C1 C5 Ti1 62.73(12) no
C2 C1 C5 C4 0.21(19) no
C2 C1 C5 C10 -174.18(14) no
C5 C1 C2 Ti1 -64.09(13) no
C5 C1 C2 C3 1.34(19) no
C5 C1 C2 C7 178.31(14) no
C6 C1 C2 Ti1 119.33(19) no
C6 C1 C2 C3 -175.25(16) no
C6 C1 C2 C7 1.7(3) no
C6 C1 C5 Ti1 -120.61(18) no
C6 C1 C5 C4 176.88(16) no
C6 C1 C5 C10 2.5(3) no
Ti1 C2 C3 Ti1 0(1416081) no
Ti1 C2 C3 C4 63.85(10) no
Ti1 C2 C3 C8 -122.37(15) no
C1 C2 C3 Ti1 -66.23(12) no
C1 C2 C3 C4 -2.38(18) no
C1 C2 C3 C8 171.40(14) no
C7 C2 C3 Ti1 116.70(18) no
C7 C2 C3 C4 -179.45(15) no
C7 C2 C3 C8 -5.7(3) no
Ti1 C3 C4 C5 66.20(10) no
Ti1 C3 C4 C9 -116.45(15) no
C2 C3 C4 Ti1 -63.69(12) no
C2 C3 C4 C5 2.51(18) no
C2 C3 C4 C9 179.86(14) no
C8 C3 C4 Ti1 122.65(18) no
C8 C3 C4 C5 -171.15(15) no
C8 C3 C4 C9 6.2(3) no
Ti1 C4 C5 C1 63.56(10) no
Ti1 C4 C5 C10 -122.07(15) no
C3 C4 C5 Ti1 -65.24(12) no
C3 C4 C5 C1 -1.69(18) no
C3 C4 C5 C10 172.68(14) no
C9 C4 C5 Ti1 117.40(18) no
C9 C4 C5 C1 -179.04(15) no
C9 C4 C5 C10 -4.7(3) no
N2 C12 C13 N3 -24.43(16) no
N2 C14 C15 C16 179.18(14) no
N2 C14 C19 C18 -178.22(14) no
C15 C14 C19 C18 0.8(3) no
C19 C14 C15 C16 0.2(3) no
C14 C15 C16 C17 -1.0(3) no
C15 C16 C17 C18 0.9(3) no
C16 C17 C18 C19 0.1(3) no
C17 C18 C19 C14 -1.0(3) no
N3 C20 C21 C22 179.58(14) no
N3 C20 C25 C24 -179.75(14) no
C21 C20 C25 C24 2.5(3) no
C25 C20 C21 C22 -2.7(3) no
C20 C21 C22 C23 1.0(3) no
C21 C22 C23 C24 0.9(3) no
C22 C23 C24 C25 -1.1(3) no
C23 C24 C25 C20 -0.6(3) no
